data_1513149
loop_
_publ_author_name
'Das, Paramita'
'Ray, Suman'
'Mukhopadhyay, Chhanda'

_publ_section_title
;
 Exploitation of Dual Character of CN Moiety in the Synthesis of Uniquely
 Decorated 3H-Pyrroles: A Rare Observation.
;
_journal_issue 22
_journal_name_full 'Organic letters'
_journal_page_first 5622
_journal_page_last 5625
_journal_paper_doi 10.1021/ol402950a
_journal_volume 15
_journal_year 2013
_chemical_formula_sum 'C18 H13 Cl2 N3 S'
_chemical_formula_weight 374.278
_chemical_name_systematic
; 
 ? 
;
_space_group_IT_number 14
_symmetry_space_group_name_Hall '-P 2yn'
_symmetry_space_group_name_H-M 'P 1 21/n 1'
_atom_sites_solution_hydrogens geom
_atom_sites_solution_primary direct
_atom_sites_solution_secondary difmap
_audit_creation_method SHELXL-97
_cell_angle_alpha 90.00
_cell_angle_beta 92.363(3)
_cell_angle_gamma 90.00
_cell_formula_units_Z 4
_cell_length_a 10.441(2)
_cell_length_b 12.297(3)
_cell_length_c 14.244(3)
_cell_measurement_temperature 296(2)
_cell_volume 1827.3(7)
_computing_structure_refinement 'SHELXL-97 (Sheldrick, 2008)'
_computing_structure_solution 'SHELXS-97 (Sheldrick, 2008)'
_diffrn_ambient_temperature 296(2)
_diffrn_measured_fraction_theta_full 0.976
_diffrn_measured_fraction_theta_max 0.976
_diffrn_radiation_monochromator graphite
_diffrn_radiation_source 'fine-focus sealed tube'
_diffrn_radiation_type MoK\a
_diffrn_radiation_wavelength 0.71073
_diffrn_reflns_av_R_equivalents 0.0494
_diffrn_reflns_av_sigmaI/netI 0.0438
_diffrn_reflns_limit_h_max 12
_diffrn_reflns_limit_h_min -12
_diffrn_reflns_limit_k_max 14
_diffrn_reflns_limit_k_min -14
_diffrn_reflns_limit_l_max 16
_diffrn_reflns_limit_l_min -17
_diffrn_reflns_number 12600
_diffrn_reflns_theta_full 25.58
_diffrn_reflns_theta_max 25.58
_diffrn_reflns_theta_min 2.19
_exptl_absorpt_coefficient_mu 0.473
_exptl_absorpt_correction_T_max 0.972
_exptl_absorpt_correction_T_min 0.963
_exptl_absorpt_correction_type empirical
_exptl_crystal_density_diffrn 1.360
_exptl_crystal_density_method 'not measured'
_exptl_crystal_F_000 768
_exptl_crystal_size_max 0.08
_exptl_crystal_size_mid 0.07
_exptl_crystal_size_min 0.06
_refine_diff_density_max 0.521
_refine_diff_density_min -0.635
_refine_diff_density_rms 0.051
_refine_ls_extinction_coef 0.50(19)
_refine_ls_extinction_expression Fc^*^=kFc[1+0.001xFc^2^\l^3^/sin(2\q)]^-1/4^
_refine_ls_extinction_method SHELXL
_refine_ls_goodness_of_fit_ref 0.991
_refine_ls_hydrogen_treatment none
_refine_ls_matrix_type full
_refine_ls_number_parameters 219
_refine_ls_number_reflns 3355
_refine_ls_number_restraints 0
_refine_ls_restrained_S_all 0.991
_refine_ls_R_factor_all 0.1050
_refine_ls_R_factor_gt 0.0658
_refine_ls_shift/su_max 0.000
_refine_ls_shift/su_mean 0.000
_refine_ls_structure_factor_coef Fsqd
_refine_ls_weighting_details 'calc w=1/[\s^2^(Fo^2^)+(0.1016P)^2^+1.4148P] where P=(Fo^2^+2Fc^2^)/3'
_refine_ls_weighting_scheme calc
_refine_ls_wR_factor_gt 0.1800
_refine_ls_wR_factor_ref 0.2093
_reflns_number_gt 2038
_reflns_number_total 3355
_reflns_threshold_expression >2sigma(I)
_cod_data_source_file ol402950a_si_005.cif
_cod_data_source_block a
_cod_original_cell_volume 1827.3(6)
_cod_original_sg_symbol_H-M 'P 21/n'
_cod_database_code 1513149

loop_
_symmetry_equiv_pos_as_xyz
'x, y, z'
'-x+1/2, y+1/2, -z+1/2'
'-x, -y, -z'
'x-1/2, -y-1/2, z-1/2'

loop_
_atom_site_label
_atom_site_type_symbol
_atom_site_fract_x
_atom_site_fract_y
_atom_site_fract_z
_atom_site_U_iso_or_equiv
_atom_site_adp_type
_atom_site_occupancy
_atom_site_symmetry_multiplicity
_atom_site_calc_flag
_atom_site_refinement_flags
Cl1 Cl -0.06362(17) 0.72732(11) 0.83403(17) 0.1436(8) Uani 1 1 d .
Cl2 Cl 0.0612(3) -0.19417(14) 0.47130(11) 0.1701(11) Uani 1 1 d .
S1 S -0.10921(12) 0.30301(9) 0.90587(9) 0.0816(5) Uani 1 1 d .
N1 N 0.1354(3) -0.0384(2) 0.9210(2) 0.0682(10) Uani 1 1 d .
H1A H 0.0993 -0.0640 0.9695 0.082 Uiso 1 1 calc R
H1B H 0.1951 -0.0748 0.8953 0.082 Uiso 1 1 calc R
N2 N 0.0088(3) 0.1173(2) 0.9208(2) 0.0628(9) Uani 1 1 d .
N3 N 0.1451(4) 0.3459(3) 0.6694(3) 0.0763(11) Uani 1 1 d .
C1 C -0.1042(5) 0.5982(4) 0.7945(5) 0.0924(16) Uani 1 1 d .
C2 C -0.0878(4) 0.5122(3) 0.8530(3) 0.0733(12) Uani 1 1 d .
H2 H -0.0559 0.5229 0.9142 0.088 Uiso 1 1 calc R
C3 C -0.1185(4) 0.4084(3) 0.8220(3) 0.0680(12) Uani 1 1 d .
C4 C 0.0023(4) 0.2099(3) 0.8652(3) 0.0589(10) Uani 1 1 d .
C5 C 0.0828(3) 0.2101(3) 0.7942(3) 0.0530(9) Uani 1 1 d .
C6 C 0.1601(3) 0.1053(3) 0.8011(2) 0.0505(9) Uani 1 1 d .
C7 C 0.1372(3) 0.0323(3) 0.7155(2) 0.0514(9) Uani 1 1 d .
C8 C 0.2290(5) 0.0116(4) 0.6530(3) 0.0864(15) Uani 1 1 d .
H8 H 0.3087 0.0450 0.6604 0.104 Uiso 1 1 calc R
C9 C 0.2049(7) -0.0595(6) 0.5775(4) 0.110(2) Uani 1 1 d .
H9 H 0.2696 -0.0753 0.5367 0.132 Uiso 1 1 calc R
C10 C 0.0903(8) -0.1043(4) 0.5641(4) 0.0963(18) Uani 1 1 d .
C11 C 0.0994(4) 0.0563(3) 0.8859(2) 0.0546(9) Uani 1 1 d .
C12 C -0.1465(6) 0.5848(6) 0.7057(6) 0.114(2) Uani 1 1 d .
H12 H -0.1552 0.6449 0.6663 0.137 Uiso 1 1 calc R
C13 C -0.1777(5) 0.4822(6) 0.6716(4) 0.1100(19) Uani 1 1 d .
H13 H -0.2077 0.4729 0.6097 0.132 Uiso 1 1 calc R
C14 C -0.1630(5) 0.3925(4) 0.7321(4) 0.0880(14) Uani 1 1 d .
H14 H -0.1835 0.3229 0.7108 0.106 Uiso 1 1 calc R
C15 C 0.1115(4) 0.2885(3) 0.7262(3) 0.0581(10) Uani 1 1 d .
C16 C 0.3013(4) 0.1287(3) 0.8256(3) 0.0700(11) Uani 1 1 d .
H16A H 0.3090 0.1645 0.8855 0.105 Uiso 1 1 calc R
H16B H 0.3354 0.1747 0.7783 0.105 Uiso 1 1 calc R
H16C H 0.3482 0.0615 0.8284 0.105 Uiso 1 1 calc R
C17 C 0.0199(4) -0.0162(4) 0.6984(3) 0.0769(13) Uani 1 1 d .
H17 H -0.0456 -0.0028 0.7392 0.092 Uiso 1 1 calc R
C18 C -0.0035(6) -0.0836(4) 0.6232(4) 0.0935(16) Uani 1 1 d .
H18 H -0.0840 -0.1150 0.6131 0.112 Uiso 1 1 calc R

loop_
_atom_site_aniso_label
_atom_site_aniso_U_11
_atom_site_aniso_U_22
_atom_site_aniso_U_33
_atom_site_aniso_U_23
_atom_site_aniso_U_13
_atom_site_aniso_U_12
Cl1 0.1284(14) 0.0570(8) 0.248(2) 0.0138(10) 0.0354(14) 0.0109(8)
Cl2 0.318(3) 0.0975(11) 0.0878(11) -0.0337(8) -0.0737(15) 0.0565(14)
S1 0.1004(9) 0.0549(7) 0.0933(9) 0.0106(5) 0.0504(7) 0.0207(6)
N1 0.093(2) 0.0496(19) 0.065(2) 0.0073(15) 0.0376(18) 0.0151(17)
N2 0.082(2) 0.0450(17) 0.064(2) 0.0069(14) 0.0355(17) 0.0086(15)
N3 0.093(3) 0.057(2) 0.081(2) 0.0146(19) 0.030(2) -0.0134(18)
C1 0.072(3) 0.064(3) 0.142(5) 0.027(3) 0.021(3) 0.020(2)
C2 0.064(3) 0.058(3) 0.100(3) 0.005(2) 0.015(2) 0.016(2)
C3 0.060(3) 0.058(2) 0.087(3) 0.009(2) 0.025(2) 0.0105(19)
C4 0.072(3) 0.0389(19) 0.068(2) 0.0029(17) 0.024(2) 0.0023(17)
C5 0.061(2) 0.0374(18) 0.062(2) 0.0044(16) 0.0200(18) -0.0045(16)
C6 0.057(2) 0.0421(18) 0.054(2) 0.0023(15) 0.0194(17) -0.0009(15)
C7 0.059(2) 0.0441(19) 0.052(2) 0.0056(16) 0.0141(17) 0.0042(16)
C8 0.074(3) 0.124(4) 0.063(3) -0.017(3) 0.021(2) 0.001(3)
C9 0.126(5) 0.145(6) 0.060(3) -0.021(3) 0.022(3) 0.037(4)
C10 0.163(6) 0.061(3) 0.063(3) -0.007(2) -0.024(4) 0.027(3)
C11 0.071(2) 0.0404(19) 0.054(2) 0.0010(16) 0.0193(18) 0.0004(17)
C12 0.089(4) 0.107(5) 0.147(6) 0.058(5) 0.012(4) 0.027(4)
C13 0.084(4) 0.146(6) 0.099(4) 0.017(4) -0.008(3) 0.016(4)
C14 0.074(3) 0.091(4) 0.099(4) -0.001(3) 0.006(3) 0.001(3)
C15 0.061(2) 0.045(2) 0.070(3) -0.0019(18) 0.0169(19) -0.0038(17)
C16 0.070(3) 0.060(2) 0.081(3) -0.003(2) 0.009(2) -0.007(2)
C17 0.075(3) 0.078(3) 0.078(3) -0.006(2) 0.017(2) -0.014(2)
C18 0.115(4) 0.075(3) 0.088(4) -0.006(3) -0.014(3) -0.021(3)

loop_
_atom_type_symbol
_atom_type_description
_atom_type_scat_dispersion_real
_atom_type_scat_dispersion_imag
_atom_type_scat_source
C C 0.0033 0.0016 'International Tables Vol C Tables 4.2.6.8 and 6.1.1.4'
H H 0.0000 0.0000 'International Tables Vol C Tables 4.2.6.8 and 6.1.1.4'
N N 0.0061 0.0033 'International Tables Vol C Tables 4.2.6.8 and 6.1.1.4'
S S 0.1246 0.1234 'International Tables Vol C Tables 4.2.6.8 and 6.1.1.4'
Cl Cl 0.1484 0.1585 'International Tables Vol C Tables 4.2.6.8 and 6.1.1.4'

loop_
_geom_angle_atom_site_label_1
_geom_angle_atom_site_label_2
_geom_angle_atom_site_label_3
_geom_angle
C4 S1 C3 106.00(18)
C11 N1 H1A 120.0
C11 N1 H1B 120.0
H1A N1 H1B 120.0
C11 N2 C4 105.7(3)
C12 C1 C2 121.1(6)
C12 C1 Cl1 119.3(5)
C2 C1 Cl1 119.6(5)
C1 C2 C3 120.2(5)
C1 C2 H2 119.9
C3 C2 H2 119.9
C14 C3 C2 120.0(4)
C14 C3 S1 122.6(4)
C2 C3 S1 117.2(4)
C5 C4 N2 114.5(3)
C5 C4 S1 134.1(3)
N2 C4 S1 111.5(2)
C4 C5 C15 132.6(3)
C4 C5 C6 107.3(3)
C15 C5 C6 119.9(3)
C11 C6 C5 98.7(3)
C11 C6 C7 110.3(3)
C5 C6 C7 112.4(3)
C11 C6 C16 109.0(3)
C5 C6 C16 111.1(3)
C7 C6 C16 114.3(3)
C8 C7 C17 116.7(4)
C8 C7 C6 122.9(4)
C17 C7 C6 120.4(3)
C7 C8 C9 120.7(5)
C7 C8 H8 119.6
C9 C8 H8 119.6
C10 C9 C8 120.2(5)
C10 C9 H9 119.9
C8 C9 H9 119.9
C9 C10 C18 120.6(5)
C9 C10 Cl2 120.1(6)
C18 C10 Cl2 119.2(6)
N1 C11 N2 123.9(3)
N1 C11 C6 122.2(3)
N2 C11 C6 113.9(3)
C1 C12 C13 120.6(6)
C1 C12 H12 119.7
C13 C12 H12 119.7
C12 C13 C14 118.8(6)
C12 C13 H13 120.6
C14 C13 H13 120.6
C3 C14 C13 119.3(5)
C3 C14 H14 120.4
C13 C14 H14 120.4
N3 C15 C5 173.2(4)
C6 C16 H16A 109.5
C6 C16 H16B 109.5
H16A C16 H16B 109.5
C6 C16 H16C 109.5
H16A C16 H16C 109.5
H16B C16 H16C 109.5
C18 C17 C7 122.1(4)
C18 C17 H17 119.0
C7 C17 H17 119.0
C10 C18 C17 119.6(5)
C10 C18 H18 120.2
C17 C18 H18 120.2

loop_
_geom_bond_atom_site_label_1
_geom_bond_atom_site_label_2
_geom_bond_distance
Cl1 C1 1.731(6)
Cl2 C10 1.740(5)
S1 C4 1.748(4)
S1 C3 1.763(4)
N1 C11 1.316(4)
N1 H1A 0.8600
N1 H1B 0.8600
N2 C11 1.320(4)
N2 C4 1.387(4)
N3 C15 1.140(4)
C1 C12 1.332(8)
C1 C2 1.352(6)
C2 C3 1.384(6)
C2 H2 0.9300
C3 C14 1.359(7)
C4 C5 1.342(5)
C5 C15 1.408(5)
C5 C6 1.521(5)
C6 C11 1.512(4)
C6 C7 1.525(5)
C6 C16 1.528(5)
C7 C8 1.359(5)
C7 C17 1.375(5)
C8 C9 1.400(8)
C8 H8 0.9300
C9 C10 1.325(8)
C9 H9 0.9300
C10 C18 1.342(8)
C12 C13 1.386(8)
C12 H12 0.9300
C13 C14 1.405(7)
C13 H13 0.9300
C14 H14 0.9300
C16 H16A 0.9600
C16 H16B 0.9600
C16 H16C 0.9600
C17 C18 1.369(6)
C17 H17 0.9300
C18 H18 0.9300
